data_7251413
loop_
_publ_author_name
'Peloquin, Andrew J.'
'Pelendage, Lahiruni'
'Alapati, Srikar'
'Hanks, Timothy'
'McMillen, Colin'
'Pennington, William'

_publ_section_title
;
 When Halogen Bonding Isn't Enough: Solvation Behavior in Cocrystals of
 Benzyltrimethylammonium Halides and 1,4-Diiodotetrafluorobenzene
;
_journal_name_full CrystEngComm
_journal_paper_doi 10.1039/D5CE00832H
_journal_year 2025
_chemical_formula_moiety 'C6 F4 I2, Cl, C10 H16 N'
_chemical_formula_sum 'C16 H16 Cl F4 I2 N'
_chemical_formula_weight 587.567
_space_group_crystal_system monoclinic
_space_group_IT_number 9
_space_group_name_Hall 'C -2yc'
_space_group_name_H-M_alt 'C 1 c 1'
_symmetry_Int_Tables_number 9
_atom_sites_solution_primary dual
_audit_creation_date 2024-03-06
_audit_creation_method
;
Olex2 1.5
(compiled 2024.02.16 svn.r378c4104 for OlexSys, GUI svn.r6928)
;
_audit_update_record
;
2025-07-29 deposited with the CCDC.	2025-11-24 downloaded from the CCDC.
;
_cell_angle_alpha 90
_cell_angle_beta 99.762(2)
_cell_angle_gamma 90
_cell_formula_units_Z 4
_cell_length_a 12.7903(6)
_cell_length_b 23.1810(12)
_cell_length_c 7.0725(3)
_cell_measurement_reflns_used 9197
_cell_measurement_temperature 100.01
_cell_measurement_theta_max 30.62
_cell_measurement_theta_min 3.09
_cell_volume 2066.58(17)
_computing_cell_refinement 'SAINT V8.38A (Bruker AXS Inc., 2017)'
_computing_data_collection 'APEX3 v2017.3-0 (Bruker AXS Inc., 2017)'
_computing_data_reduction 'SAINT V8.38A (Bruker AXS Inc., 2017)'
_computing_molecular_graphics 'Olex2 1.5 (Dolomanov et al., 2009)'
_computing_publication_material 'Olex2 1.5 (Dolomanov et al., 2009)'
_computing_structure_refinement 'SHELXL 2018/3 (Sheldrick, 2015<i>b</i>)'
_computing_structure_solution 'SHELXT 2018/2 (Sheldrick, 2015<i>a</i>)'
_diffrn_ambient_temperature 100.01
_diffrn_measured_fraction_theta_full 0.9931
_diffrn_measured_fraction_theta_max 0.9909
_diffrn_measurement_device_type 'Bruker D8 Venture Photon 2'
_diffrn_measurement_method '\f and \w scans'
_diffrn_radiation_type MoK\a
_diffrn_radiation_wavelength 0.71073
_diffrn_reflns_av_R_equivalents 0.0379
_diffrn_reflns_av_unetI/netI 0.0224
_diffrn_reflns_Laue_measured_fraction_full 0.9931
_diffrn_reflns_Laue_measured_fraction_max 0.9909
_diffrn_reflns_limit_h_max 18
_diffrn_reflns_limit_h_min -18
_diffrn_reflns_limit_k_max 33
_diffrn_reflns_limit_k_min -33
_diffrn_reflns_limit_l_max 10
_diffrn_reflns_limit_l_min -10
_diffrn_reflns_number 47928
_diffrn_reflns_point_group_measured_fraction_full 0.9925
_diffrn_reflns_point_group_measured_fraction_max 0.9791
_diffrn_reflns_theta_full 25.2417
_diffrn_reflns_theta_max 30.62
_diffrn_reflns_theta_min 3.09
_diffrn_source 'Incoatec I\mS'
_diffrn_source_current 1.0
_diffrn_source_power 0.05
_diffrn_source_voltage 50.0
_diffrn_standards_number 0
_exptl_absorpt_coefficient_mu 3.205
_exptl_absorpt_correction_T_max 0.7461
_exptl_absorpt_correction_T_min 0.5651
_exptl_absorpt_correction_type multi-scan
_exptl_absorpt_process_details 'SADABS v2016/2 (Bruker AXS Inc., 2017)'
_exptl_crystal_colour colourless
_exptl_crystal_colour_primary colourless
_exptl_crystal_density_diffrn 1.888
_exptl_crystal_density_meas ?
_exptl_crystal_density_method 'not measured'
_exptl_crystal_description prism
_exptl_crystal_F_000 1110.092
_exptl_crystal_size_max 0.285
_exptl_crystal_size_mid 0.209
_exptl_crystal_size_min 0.155
_exptl_transmission_factor_max 'not measured'
_exptl_transmission_factor_min 'not measured'
_refine_diff_density_max 0.4294
_refine_diff_density_min -0.7809
_refine_diff_density_rms 0.0829
_refine_ls_abs_structure_details 'Hooft, R.W.W., Straver, L.H., Spek, A.L. (2010). J. Appl. Cryst., 43, 665-668.'
_refine_ls_abs_structure_Flack 0.004(7)
_refine_ls_d_res_high 0.6977
_refine_ls_d_res_low 6.5877
_refine_ls_goodness_of_fit_ref 1.0409
_refine_ls_hydrogen_treatment mixed
_refine_ls_matrix_type full
_refine_ls_number_constraints 25
_refine_ls_number_parameters 220
_refine_ls_number_reflns 6239
_refine_ls_number_restraints 2
_refine_ls_restrained_S_all 1.0409
_refine_ls_R_factor_all 0.0169
_refine_ls_R_factor_gt 0.0163
_refine_ls_shift/su_max 0.0009
_refine_ls_shift/su_mean 0.0000
_refine_ls_structure_factor_coef Fsqd
_refine_ls_weighting_details 'w=1/[\s^2^(Fo^2^)+(0.0139P)^2^+2.0082P] where P=(Fo^2^+2Fc^2^)/3'
_refine_ls_weighting_scheme calc
_refine_ls_wR_factor_gt 0.0353
_refine_ls_wR_factor_ref 0.0358
_reflns_Friedel_coverage 0.967
_reflns_limit_h_max 18
_reflns_limit_h_min -18
_reflns_limit_k_max 33
_reflns_limit_k_min -33
_reflns_limit_l_max 10
_reflns_limit_l_min -10
_reflns_number_gt 6154
_reflns_number_total 6239
_reflns_threshold_expression I>=2u(I)
_cod_data_source_file d5ce00832h2.cif
_cod_data_source_block NMe3BzCl_pF4DIB
_cod_depositor_comments
;
The following automatic conversions were performed:

data item '_exptl_crystal_density_meas' value 'not measured' was
changed to '?' -- the value is perceived as not measured.

Automatic conversion script
Id: cif_fix_values 8170 2020-07-09 18:12:32Z antanas 
;
_cod_original_sg_symbol_Hall ' C -2yc'
_cod_database_code 7251413
_olex2_refinement_description
;
1.a Secondary CH2 refined with riding coordinates:
 C4(H4a,H4b)
1.b Aromatic/amide H refined with riding coordinates:
 C6(H6), C8(H8), C10(H10), C7(H7), C9(H9)
1.c Idealised Me refined as rotating group:
 C2(H2a,H2b,H2c), C3(H3a,H3b,H3c), C1(H1a,H1b,H1c)
;
_olex2_submission_special_instructions 'No special instructions were received'

loop_
_space_group_symop_id
_space_group_symop_operation_xyz
1 x,y,z
2 x,-y,z+1/2
3 x+1/2,y+1/2,z
4 x+1/2,-y+1/2,z+1/2

loop_
_atom_site_label
_atom_site_type_symbol
_atom_site_fract_x
_atom_site_fract_y
_atom_site_fract_z
_atom_site_U_iso_or_equiv
_atom_site_adp_type
_atom_site_occupancy
_atom_site_refinement_flags_posn
I1 I 0.847782(5) 0.356442(5) 0.687591(6) 0.01606(3) Uani 1.000000 .
I2 I 0.574516(5) 0.618550(5) 0.705030(6) 0.01602(3) Uani 1.000000 .
Cl1 Cl 0.47518(3) 0.74095(2) 0.70129(5) 0.01858(10) Uani 1.000000 .
F1 F 0.91443(9) 0.48826(6) 0.64538(15) 0.0213(3) Uani 1.000000 .
F4 F 0.60568(9) 0.38557(6) 0.72377(14) 0.0215(3) Uani 1.000000 .
F2 F 0.81141(9) 0.58729(6) 0.65857(15) 0.0212(3) Uani 1.000000 .
F3 F 0.50096(9) 0.48466(7) 0.73279(15) 0.0240(3) Uani 1.000000 .
C11 C 0.76400(15) 0.43377(9) 0.6865(2) 0.0130(4) Uani 1.000000 .
C13 C 0.60303(15) 0.48665(10) 0.7113(2) 0.0153(4) Uani 1.000000 .
C15 C 0.75835(16) 0.53770(9) 0.6751(2) 0.0150(4) Uani 1.000000 .
N1 N 0.31364(13) 0.28327(8) 0.6636(2) 0.0180(3) Uani 1.000000 .
C16 C 0.81224(15) 0.48640(9) 0.6694(3) 0.0148(4) Uani 1.000000 .
C14 C 0.65301(16) 0.53940(9) 0.6972(3) 0.0154(4) Uani 1.000000 .
C5 C 0.20974(15) 0.34531(10) 0.3999(3) 0.0205(4) Uani 1.000000 .
C12 C 0.65731(15) 0.43490(9) 0.7067(2) 0.0147(4) Uani 1.000000 .
C6 C 0.11461(17) 0.36782(12) 0.4384(3) 0.0275(5) Uani 1.000000 .
H6 H 0.07119(17) 0.34528(12) 0.5063(3) 0.0330(6) Uiso 1.000000 R
C4 C 0.24476(17) 0.28560(10) 0.4641(3) 0.0220(4) Uani 1.000000 .
H4a H 0.28523(17) 0.26884(10) 0.3698(3) 0.0264(5) Uiso 1.000000 R
H4b H 0.18111(17) 0.26134(10) 0.4645(3) 0.0264(5) Uiso 1.000000 R
C2 C 0.40976(16) 0.32011(10) 0.6740(3) 0.0210(4) Uani 1.000000 .
H2a H 0.4487(8) 0.3091(6) 0.5715(17) 0.0316(6) Uiso 1.000000 GR
H2b H 0.38846(18) 0.36068(12) 0.659(3) 0.0316(6) Uiso 1.000000 GR
H2c H 0.4554(7) 0.3148(6) 0.7988(11) 0.0316(6) Uiso 1.000000 GR
C8 C 0.1447(2) 0.45573(13) 0.2770(3) 0.0384(7) Uani 1.000000 .
H8 H 0.1228(2) 0.49355(13) 0.2364(3) 0.0461(8) Uiso 1.000000 R
C3 C 0.25189(17) 0.30121(12) 0.8150(3) 0.0269(5) Uani 1.000000 .
H3a H 0.2316(15) 0.3419(3) 0.7967(19) 0.0403(7) Uiso 1.000000 GR
H3b H 0.1879(9) 0.2774(6) 0.806(2) 0.0403(7) Uiso 1.000000 GR
H3c H 0.2956(6) 0.2961(9) 0.9418(3) 0.0403(7) Uiso 1.000000 GR
C10 C 0.27140(17) 0.37872(11) 0.2947(3) 0.0268(5) Uani 1.000000 .
H10 H 0.33563(17) 0.36342(11) 0.2653(3) 0.0322(6) Uiso 1.000000 R
C7 C 0.08305(19) 0.42285(13) 0.3782(3) 0.0354(6) Uani 1.000000 .
H7 H 0.01856(19) 0.43812(13) 0.4067(3) 0.0424(7) Uiso 1.000000 R
C1 C 0.3486(2) 0.22181(10) 0.6980(3) 0.0288(5) Uani 1.000000 .
H1a H 0.2863(2) 0.19709(16) 0.696(3) 0.0432(7) Uiso 1.000000 GR
H1b H 0.3878(15) 0.2095(3) 0.5974(18) 0.0432(7) Uiso 1.000000 GR
H1c H 0.3946(14) 0.2187(2) 0.8234(14) 0.0432(7) Uiso 1.000000 GR
C9 C 0.2399(2) 0.43314(14) 0.2343(3) 0.0377(6) Uani 1.000000 .
H9 H 0.2823(2) 0.45549(14) 0.1638(3) 0.0453(8) Uiso 1.000000 R

loop_
_atom_site_aniso_label
_atom_site_aniso_U_11
_atom_site_aniso_U_22
_atom_site_aniso_U_33
_atom_site_aniso_U_12
_atom_site_aniso_U_13
_atom_site_aniso_U_23
I1 0.01957(6) 0.01169(5) 0.01791(6) 0.00303(5) 0.00599(4) -0.00011(5)
I2 0.01616(5) 0.01606(6) 0.01601(5) 0.00591(5) 0.00327(4) 0.00073(5)
Cl1 0.0176(2) 0.0137(2) 0.0248(2) 0.00349(17) 0.00462(19) 0.00116(17)
F1 0.0113(6) 0.0179(6) 0.0358(8) -0.0002(5) 0.0074(5) -0.0048(6)
F4 0.0227(6) 0.0167(6) 0.0274(7) -0.0051(5) 0.0103(6) 0.0019(5)
F2 0.0197(6) 0.0127(6) 0.0316(7) -0.0024(5) 0.0057(5) -0.0023(5)
F3 0.0129(6) 0.0272(8) 0.0342(8) 0.0018(5) 0.0104(5) 0.0030(6)
C11 0.0172(9) 0.0104(9) 0.0119(8) 0.0014(7) 0.0037(7) -0.0003(7)
C13 0.0123(9) 0.0205(10) 0.0143(9) 0.0001(7) 0.0056(8) 0.0008(8)
C15 0.0190(9) 0.0115(9) 0.0145(9) 0.0001(7) 0.0026(7) -0.0005(7)
N1 0.0166(8) 0.0187(8) 0.0184(8) -0.0035(7) 0.0025(7) -0.0003(7)
C16 0.0110(8) 0.0153(9) 0.0183(9) 0.0010(7) 0.0030(7) -0.0016(7)
C14 0.0159(9) 0.0165(10) 0.0136(9) 0.0057(8) 0.0022(7) -0.0007(7)
C5 0.0155(9) 0.0253(11) 0.0203(10) 0.0005(7) 0.0021(8) 0.0002(9)
C12 0.0163(9) 0.0145(9) 0.0140(9) -0.0030(7) 0.0050(7) 0.0003(7)
C6 0.0178(10) 0.0382(13) 0.0275(12) 0.0025(10) 0.0069(9) 0.0047(10)
C4 0.0221(10) 0.0240(11) 0.0187(10) -0.0042(9) 0.0000(8) -0.0008(8)
C2 0.0154(9) 0.0236(11) 0.0233(10) -0.0078(8) 0.0013(8) 0.0011(8)
C8 0.0298(13) 0.0366(15) 0.0485(17) 0.0112(11) 0.0052(12) 0.0150(13)
C3 0.0208(10) 0.0412(14) 0.0197(10) 0.0004(10) 0.0066(8) -0.0019(10)
C10 0.0188(10) 0.0328(13) 0.0304(12) 0.0074(9) 0.0087(9) 0.0094(10)
C7 0.0241(12) 0.0447(16) 0.0388(14) 0.0149(11) 0.0095(10) 0.0047(12)
C1 0.0370(12) 0.0172(10) 0.0300(12) -0.0026(11) -0.0010(9) 0.0037(10)
C9 0.0315(14) 0.0390(15) 0.0445(16) 0.0035(11) 0.0118(12) 0.0175(13)

loop_
_atom_type_symbol
_atom_type_scat_dispersion_real
_atom_type_scat_dispersion_imag
_atom_type_scat_Cromer_Mann_a1
_atom_type_scat_Cromer_Mann_a2
_atom_type_scat_Cromer_Mann_a3
_atom_type_scat_Cromer_Mann_a4
_atom_type_scat_Cromer_Mann_b1
_atom_type_scat_Cromer_Mann_b2
_atom_type_scat_Cromer_Mann_b3
_atom_type_scat_Cromer_Mann_b4
_atom_type_scat_Cromer_Mann_c
_atom_type_scat_source
_atom_type_scat_dispersion_source
C 0.00313 0.00162 2.31000 1.02000 1.58860 0.86500 20.84390 10.20750 0.56870 51.65120 0.21560 'International Tables Volume C Table 6.1.1.4 (pp. 500-502)' 'Brennan, Cowan, Rev. Sci. Instrum., 1992, 63, 850'
Cl 0.14908 0.15974 11.46040 7.19640 6.25560 1.64550 0.01040 1.16620 18.51940 47.77840 -9.55740 'International Tables Volume C Table 6.1.1.4 (pp. 500-502)' 'Brennan, Cowan, Rev. Sci. Instrum., 1992, 63, 850'
F 0.01756 0.01033 3.53920 2.64120 1.51700 1.02430 10.28250 4.29440 0.26150 26.14760 0.27760 'International Tables Volume C Table 6.1.1.4 (pp. 500-502)' 'Brennan, Cowan, Rev. Sci. Instrum., 1992, 63, 850'
H 0.00000 0.00000 0.49300 0.32291 0.14019 0.04081 10.51090 26.12570 3.14236 57.79970 0.00304 'International Tables Volume C Table 6.1.1.4 (pp. 500-502)' 'Brennan, Cowan, Rev. Sci. Instrum., 1992, 63, 850'
I -0.43777 1.82087 20.14720 18.99490 7.51380 2.27350 4.34700 0.38140 27.76600 66.87760 4.07120 'International Tables Volume C Table 6.1.1.4 (pp. 500-502)' 'Brennan, Cowan, Rev. Sci. Instrum., 1992, 63, 850'
N 0.00612 0.00332 12.21260 3.13220 2.01250 1.16630 0.00570 9.89330 28.99750 0.58260 -11.52900 'International Tables Volume C Table 6.1.1.4 (pp. 500-502)' 'Brennan, Cowan, Rev. Sci. Instrum., 1992, 63, 850'

loop_
_geom_angle_atom_site_label_1
_geom_angle_atom_site_label_2
_geom_angle_atom_site_label_3
_geom_angle
_geom_angle_site_symmetry_1
_geom_angle_site_symmetry_3
_geom_angle_publ_flag
C16 C11 I1 121.46(15) . . ?
C12 C11 I1 121.72(15) . . ?
C12 C11 C16 116.81(19) . . ?
C14 C13 F3 120.4(2) . . ?
C12 C13 F3 118.24(19) . . ?
C12 C13 C14 121.31(18) . . ?
C16 C15 F2 118.09(18) . . ?
C14 C15 F2 119.94(18) . . ?
C14 C15 C16 121.96(19) . . ?
C2 N1 C4 111.47(15) . . ?
C3 N1 C4 111.04(16) . . ?
C3 N1 C2 109.74(17) . . ?
C1 N1 C4 106.96(16) . . ?
C1 N1 C2 108.41(17) . . ?
C1 N1 C3 109.12(18) . . ?
C11 C16 F1 119.77(19) . . ?
C15 C16 F1 118.47(19) . . ?
C15 C16 C11 121.76(19) . . ?
C13 C14 I2 122.64(15) . . ?
C15 C14 I2 120.53(16) . . ?
C15 C14 C13 116.83(19) . . ?
C4 C5 C6 120.8(2) . . ?
C10 C5 C6 119.0(2) . . ?
C10 C5 C4 120.20(19) . . ?
C11 C12 F4 119.98(18) . . ?
C13 C12 F4 118.70(17) . . ?
C13 C12 C11 121.31(19) . . ?
H6 C6 C5 119.85(14) . . ?
C7 C6 C5 120.3(2) . . ?
C7 C6 H6 119.85(14) . . ?
C5 C4 N1 113.99(17) . . ?
H4a C4 N1 108.76(11) . . ?
H4a C4 C5 108.76(11) . . ?
H4b C4 N1 108.76(10) . . ?
H4b C4 C5 108.76(11) . . ?
H4b C4 H4a 107.6 . . ?
H2a C2 N1 109.5 . . ?
H2b C2 N1 109.5 . . ?
H2b C2 H2a 109.5 . . ?
H2c C2 N1 109.5 . . ?
H2c C2 H2a 109.5 . . ?
H2c C2 H2b 109.5 . . ?
C7 C8 H8 120.06(16) . . ?
C9 C8 H8 120.06(17) . . ?
C9 C8 C7 119.9(3) . . ?
H3a C3 N1 109.5 . . ?
H3b C3 N1 109.5 . . ?
H3b C3 H3a 109.5 . . ?
H3c C3 N1 109.5 . . ?
H3c C3 H3a 109.5 . . ?
H3c C3 H3b 109.5 . . ?
H10 C10 C5 119.63(13) . . ?
C9 C10 C5 120.7(2) . . ?
C9 C10 H10 119.63(14) . . ?
C8 C7 C6 120.4(2) . . ?
H7 C7 C6 119.80(14) . . ?
H7 C7 C8 119.80(16) . . ?
H1a C1 N1 109.5 . . ?
H1b C1 N1 109.5 . . ?
H1b C1 H1a 109.5 . . ?
H1c C1 N1 109.5 . . ?
H1c C1 H1a 109.5 . . ?
H1c C1 H1b 109.5 . . ?
C10 C9 C8 119.7(2) . . ?
H9 C9 C8 120.15(17) . . ?
H9 C9 C10 120.15(14) . . ?

loop_
_geom_bond_atom_site_label_1
_geom_bond_atom_site_label_2
_geom_bond_distance
_geom_bond_site_symmetry_2
_geom_bond_publ_flag
I1 C11 2.088(2) . ?
I2 C14 2.097(2) . ?
F1 C16 1.347(2) . ?
F4 C12 1.336(2) . ?
F2 C15 1.350(2) . ?
F3 C13 1.340(2) . ?
C11 C16 1.382(3) . ?
C11 C12 1.396(3) . ?
C13 C14 1.391(3) . ?
C13 C12 1.389(3) . ?
C15 C16 1.379(3) . ?
C15 C14 1.383(3) . ?
N1 C4 1.533(2) . ?
N1 C2 1.488(3) . ?
N1 C3 1.493(3) . ?
N1 C1 1.501(3) . ?
C5 C6 1.393(3) . ?
C5 C4 1.501(3) . ?
C5 C10 1.405(3) . ?
C6 H6 0.9500 . ?
C6 C7 1.383(4) . ?
C4 H4a 0.9900 . ?
C4 H4b 0.9900 . ?
C2 H2a 0.9800 . ?
C2 H2b 0.9800 . ?
C2 H2c 0.9800 . ?
C8 H8 0.9500 . ?
C8 C7 1.381(4) . ?
C8 C9 1.405(4) . ?
C3 H3a 0.9800 . ?
C3 H3b 0.9800 . ?
C3 H3c 0.9800 . ?
C10 H10 0.9500 . ?
C10 C9 1.370(4) . ?
C7 H7 0.9500 . ?
C1 H1a 0.9800 . ?
C1 H1b 0.9800 . ?
C1 H1c 0.9800 . ?
C9 H9 0.9500 . ?

loop_
_geom_torsion_atom_site_label_1
_geom_torsion_atom_site_label_2
_geom_torsion_atom_site_label_3
_geom_torsion_atom_site_label_4
_geom_torsion
_geom_torsion_site_symmetry_1
_geom_torsion_site_symmetry_2
_geom_torsion_site_symmetry_3
_geom_torsion_site_symmetry_4
_geom_torsion_publ_flag
I1 C11 C16 F1 2.64(15) . . . . ?
I1 C11 C16 C15 -177.79(14) . . . . ?
I1 C11 C12 F4 -1.25(15) . . . . ?
I1 C11 C12 C13 178.12(13) . . . . ?
I2 C14 C13 F3 -0.68(16) . . . . ?
I2 C14 C13 C12 -179.67(14) . . . . ?
I2 C14 C15 F2 0.09(15) . . . . ?
I2 C14 C15 C16 179.98(13) . . . . ?
F1 C16 C11 C12 -178.56(16) . . . . ?
F1 C16 C15 F2 -0.83(18) . . . . ?
F1 C16 C15 C14 179.28(15) . . . . ?
F4 C12 C11 C16 179.95(16) . . . . ?
F4 C12 C13 F3 -0.02(18) . . . . ?
F4 C12 C13 C14 178.99(15) . . . . ?
F2 C15 C16 C11 179.59(15) . . . . ?
F2 C15 C14 C13 179.35(16) . . . . ?
F3 C13 C14 C15 -179.92(16) . . . . ?
F3 C13 C12 C11 -179.40(15) . . . . ?
C11 C16 C15 C14 -0.3(2) . . . . ?
C11 C12 C13 C14 -0.4(2) . . . . ?
C13 C14 C15 C16 -0.8(2) . . . . ?
N1 C4 C5 C6 -90.71(19) . . . . ?
N1 C4 C5 C10 91.14(19) . . . . ?
C5 C6 C7 C8 0.9(3) . . . . ?
C5 C10 C9 C8 -0.3(3) . . . . ?
C6 C7 C8 C9 0.2(3) . . . . ?
